data_7027708
loop_
_publ_author_name
'Dieleman, Cedric B.'
'Marsol, Claire'
'Matt, Dominique'
'Kyritsakas, Nathalie'
'Harriman, Anthony'
'Kintzinger, Jean-Pierre'

_publ_section_title
;
 Co-ordination chemistry of macrocyclic compounds with dangling
 phosphines. Unusual NMR shifts in metallo-calix[4]arenes&#x200A;&#x2020;
;
_journal_issue 23
_journal_name_full 'Journal of the Chemical Society, Dalton Transactions'
_journal_page_first 4139
_journal_paper_doi 10.1039/a905814a
_journal_year 1999
_chemical_formula_moiety 'C144 H166 O13 P4'
_chemical_formula_sum 'C144 H166 O13 P4'
_chemical_formula_weight 2228.82
_chemical_name_systematic ' ?'
_space_group_IT_number 2
_symmetry_cell_setting triclinic
_symmetry_space_group_name_Hall '-P 1'
_symmetry_space_group_name_H-M 'P -1'
_cell_angle_alpha 102.912(9)
_cell_angle_beta 106.361(9)
_cell_angle_gamma 103.676(9)
_cell_formula_units_Z 1
_cell_length_a 14.9993(8)
_cell_length_b 15.351(1)
_cell_length_c 15.4699(9)
_cell_measurement_reflns_used 22148
_cell_measurement_temperature 173
_cell_measurement_theta_max 26.4
_cell_measurement_theta_min 1.4
_cell_volume 3156.1(5)
_computing_publication_material CIFGEN_IN_OpenMoleN_(_1997)
_computing_structure_refinement LSFM_OpenMoleN_(_1997)
_computing_structure_solution Direct_methods_(SIR,_Burla_et_al.,_1989)
_diffrn_ambient_temperature 173
_diffrn_measurement_details
;
180 frames, 50 sec/frame, delta phi = 1.0 deg. Each frame measured 2 times.
Detector to crystal distance 25 mm.
;
_diffrn_measurement_device_type KappaCCD
_diffrn_measurement_method '\p scans'
_diffrn_radiation_monochromator graphite
_diffrn_radiation_type Mo-K\a
_diffrn_radiation_wavelength 0.71073
_diffrn_reflns_av_R_equivalents 0.075
_diffrn_reflns_av_sigmaI/netI 0.333
_diffrn_reflns_limit_h_max 18
_diffrn_reflns_limit_h_min 0
_diffrn_reflns_limit_k_max 18
_diffrn_reflns_limit_k_min -19
_diffrn_reflns_limit_l_max 18
_diffrn_reflns_limit_l_min -19
_diffrn_reflns_number 22148
_diffrn_reflns_theta_max 26.38
_diffrn_reflns_theta_min 2.5
_diffrn_source xray_tube
_diffrn_standards_decay_% 0
_exptl_absorpt_coefficient_mu 0.116
_exptl_absorpt_correction_type none
_exptl_crystal_colour colorless
_exptl_crystal_density_diffrn 1.17
_exptl_crystal_density_method none
_exptl_crystal_description prism
_exptl_crystal_F_000 1194
_exptl_crystal_size_max 0.20
_exptl_crystal_size_mid 0.15
_exptl_crystal_size_min 0.15
_refine_diff_density_max 1.038
_refine_diff_density_min -0.121
_refine_ls_abs_structure_details ' ?'
_refine_ls_extinction_method none
_refine_ls_goodness_of_fit_all 2.047
_refine_ls_goodness_of_fit_ref 1.225
_refine_ls_hydrogen_treatment noref
_refine_ls_matrix_type full
_refine_ls_number_constraints 0
_refine_ls_number_parameters 712
_refine_ls_number_reflns 5805
_refine_ls_number_restraints 3
_refine_ls_R_factor_all 0.177
_refine_ls_R_factor_gt 0.085
_refine_ls_shift/esd_mean 0.001
_refine_ls_shift/su_max 0.036
_refine_ls_structure_factor_coef F
_refine_ls_weighting_details 'w = 4Fo^2^/(\s^2^(Fo^2^)+0.0016 Fo^4^)+4.0'
_refine_ls_weighting_scheme calc
_refine_ls_wR_factor_all 0.181
_refine_ls_wR_factor_ref 0.109
_reflns_number_gt 5805
_reflns_number_total 11952
_reflns_threshold_expression >3.0\s(I)
_cod_data_source_file 905814asup1.cif
_cod_data_source_block st165
_cod_depositor_comments
;
The following automatic conversions were performed:

'_refine_ls_weighting_scheme' value '4Fo^2^/(\s^2^(Fo^2^)+0.0016
Fo^4^)+4.0' was changed to 'calc'. New tag
'_refine_ls_weighting_details' was created. The value of the new tag
was set to 'w = 4Fo^2^/(\s^2^(Fo^2^)+0.0016 Fo^4^)+4.0'.

Automatic conversion script
Id: cif_fix_values 3143 2015-03-26 13:38:13Z robertas 
;
_cod_original_cell_volume 3156(1)
_cod_original_sg_symbol_H-M P-1
_cod_database_code 7027708

loop_
_symmetry_equiv_pos_as_xyz
x,y,z
-x,-y,-z

loop_
_atom_site_aniso_label
_atom_site_aniso_U_11
_atom_site_aniso_U_22
_atom_site_aniso_U_33
_atom_site_aniso_U_12
_atom_site_aniso_U_13
_atom_site_aniso_U_23
_atom_site_aniso_type_symbol
C1 0.029(3) 0.027(3) 0.029(3) 0.005(2) 0.005(2) 0.005(2) C
C2 0.028(3) 0.027(3) 0.026(3) 0.007(2) 0.002(2) 0.004(2) C
C3 0.036(3) 0.024(3) 0.028(3) 0.007(2) 0.010(2) 0.005(2) C
C4 0.038(3) 0.034(3) 0.031(3) 0.008(2) 0.010(2) 0.009(2) C
C5 0.035(3) 0.031(3) 0.033(3) 0.007(2) 0.005(2) 0.009(2) C
C6 0.031(3) 0.032(3) 0.030(3) 0.011(2) 0.000(2) 0.008(2) C
C7 0.058(3) 0.056(3) 0.032(3) 0.025(3) 0.016(3) 0.022(2) C
C8 0.31(2) 0.080(5) 0.103(5) -0.052(8) -0.102(7) 0.070(3) C
C9 0.25(1) 0.137(6) 0.030(4) 0.119(5) -0.001(5) 0.024(4) C
C10 0.091(5) 0.60(1) 0.121(5) 0.183(6) 0.059(4) 0.221(6) C
O1 0.036(2) 0.033(2) 0.025(2) 0.015(1) 0.007(1) 0.010(1) O
C11 0.044(3) 0.036(3) 0.030(3) 0.019(2) 0.012(2) 0.013(2) C
P1 0.0401(7) 0.0297(6) 0.0360(7) 0.0166(5) 0.0158(6) 0.0111(5) P
O2 0.038(2) 0.033(2) 0.042(2) 0.016(1) 0.017(2) 0.012(2) O
C12 0.046(3) 0.041(3) 0.049(3) 0.021(2) 0.025(2) 0.023(2) C
C13 0.073(3) 0.106(4) 0.105(4) 0.065(3) 0.059(3) 0.080(3) C
C14 0.103(4) 0.102(4) 0.103(4) 0.076(3) 0.060(3) 0.077(3) C
C15 0.094(5) 0.105(4) 0.116(4) 0.054(4) 0.061(4) 0.090(3) C
C16 0.093(6) 0.171(6) 0.158(6) 0.054(5) 0.064(5) 0.129(4) C
C17 0.080(5) 0.189(6) 0.162(5) 0.071(4) 0.068(4) 0.146(4) C
C18 0.044(3) 0.022(2) 0.040(3) 0.012(2) 0.016(2) 0.008(2) C
C19 0.040(3) 0.042(3) 0.042(3) 0.011(2) 0.014(3) 0.009(3) C
C20 0.041(3) 0.047(3) 0.061(4) 0.018(3) 0.008(3) 0.008(3) C
C21 0.053(4) 0.048(4) 0.047(4) 0.017(3) 0.005(3) 0.008(3) C
C22 0.054(4) 0.058(4) 0.042(3) 0.022(3) 0.012(3) 0.011(3) C
C23 0.052(3) 0.043(3) 0.038(3) 0.020(2) 0.017(2) 0.011(3) C
C24 0.044(3) 0.031(3) 0.030(3) 0.018(2) 0.015(2) 0.007(2) C
C25 0.037(3) 0.032(3) 0.032(3) 0.016(2) 0.012(2) 0.005(2) C
C26 0.038(3) 0.039(3) 0.032(3) 0.015(2) 0.010(2) 0.011(2) C
C27 0.042(3) 0.039(3) 0.038(3) 0.015(2) 0.016(2) 0.010(2) C
C28 0.037(3) 0.040(3) 0.032(3) 0.011(2) 0.008(2) 0.003(3) C
C29 0.032(3) 0.039(3) 0.027(3) 0.017(2) 0.010(2) 0.007(2) C
C30 0.034(2) 0.039(3) 0.029(3) 0.019(2) 0.014(2) 0.011(2) C
C31 0.060(4) 0.041(3) 0.047(3) 0.011(3) 0.019(3) 0.015(3) C
C32 0.073(4) 0.053(4) 0.082(4) 0.014(3) 0.045(3) 0.020(3) C
C33 0.091(6) 0.063(4) 0.056(4) 0.008(4) 0.017(4) 0.030(3) C
C34 0.051(4) 0.040(3) 0.061(4) 0.012(3) 0.011(3) 0.016(3) C
O3 0.040(2) 0.036(2) 0.032(2) 0.017(1) 0.013(2) 0.014(1) O
C35 0.036(3) 0.049(3) 0.036(3) 0.023(2) 0.013(2) 0.013(2) C
C36 0.035(3) 0.039(3) 0.025(2) 0.019(2) 0.006(2) 0.010(2) C
C37 0.032(2) 0.047(3) 0.034(3) 0.021(2) 0.014(2) 0.021(2) C
C38 0.038(3) 0.039(3) 0.031(3) 0.019(2) 0.011(2) 0.016(2) C
C39 0.040(3) 0.036(3) 0.029(3) 0.020(2) 0.012(2) 0.010(2) C
C40 0.037(3) 0.041(3) 0.027(2) 0.022(2) 0.014(2) 0.018(2) C
C41 0.032(3) 0.035(3) 0.026(2) 0.013(2) 0.005(2) 0.013(2) C
C42 0.039(3) 0.034(3) 0.050(3) 0.014(2) 0.014(3) 0.008(3) C
C43 0.091(5) 0.051(4) 0.100(5) 0.007(4) 0.045(4) 0.025(4) C
C44 0.045(4) 0.052(4) 0.072(5) 0.011(3) 0.013(3) -0.012(4) C
C45 0.039(3) 0.060(4) 0.078(5) 0.020(3) -0.002(4) -0.010(4) C
O4 0.034(2) 0.037(2) 0.036(2) 0.016(1) 0.017(1) 0.015(1) O
C46 0.039(3) 0.040(3) 0.029(3) 0.019(2) 0.013(2) 0.010(2) C
C47 0.034(3) 0.036(3) 0.026(3) 0.016(2) 0.008(2) 0.006(2) C
C48 0.031(3) 0.029(3) 0.030(3) 0.009(2) 0.007(2) 0.004(2) C
C49 0.035(3) 0.029(3) 0.030(2) 0.013(2) 0.014(2) 0.010(2) C
C50 0.043(3) 0.031(3) 0.027(3) 0.016(2) 0.007(2) 0.008(2) C
C51 0.028(2) 0.028(2) 0.031(3) 0.013(2) 0.007(2) 0.005(2) C
C52 0.031(2) 0.028(2) 0.032(3) 0.013(2) 0.013(2) 0.010(2) C
C53 0.054(3) 0.037(3) 0.031(3) 0.012(3) 0.011(3) 0.010(2) C
C54 0.083(5) 0.045(3) 0.047(4) 0.025(3) 0.018(3) 0.016(3) C
C55 0.058(4) 0.043(3) 0.044(3) -0.006(3) 0.015(3) 0.015(3) C
C56 0.068(4) 0.050(4) 0.037(3) 0.007(3) 0.019(3) 0.013(3) C
O5 0.033(2) 0.042(2) 0.034(2) 0.011(2) 0.012(2) 0.007(2) O
C57 0.037(3) 0.038(3) 0.027(3) 0.013(2) 0.012(2) 0.010(2) C
P2 0.0337(7) 0.0414(7) 0.0344(7) 0.0136(6) 0.0142(6) 0.0145(6) P
O6 0.041(2) 0.046(2) 0.037(2) 0.006(2) 0.009(2) 0.006(2) O
C58 0.051(3) 0.064(3) 0.041(3) 0.032(2) 0.026(2) 0.030(2) C
C59 0.061(3) 0.076(4) 0.045(3) 0.042(3) 0.027(3) 0.029(3) C
C60 0.114(4) 0.112(4) 0.056(3) 0.082(3) 0.055(3) 0.051(3) C
C61 0.067(3) 0.153(5) 0.095(5) 0.075(3) 0.046(3) 0.071(4) C
C62 0.060(4) 0.157(8) 0.085(5) 0.042(5) 0.036(4) 0.039(5) C
C63 0.044(3) 0.104(5) 0.064(4) 0.027(3) 0.026(3) 0.027(4) C
C64 0.051(3) 0.039(3) 0.038(3) 0.020(2) 0.027(2) 0.021(2) C
C65 0.096(5) 0.093(4) 0.057(4) 0.063(3) 0.010(4) 0.013(4) C
C66 0.135(6) 0.131(6) 0.047(4) 0.089(4) 0.010(4) 0.022(4) C
C67 0.084(5) 0.075(4) 0.065(4) 0.045(3) 0.018(4) 0.039(3) C
C68 0.147(6) 0.119(5) 0.093(6) 0.105(3) 0.031(5) 0.038(4) C
C69 0.107(6) 0.090(5) 0.061(5) 0.051(4) 0.016(4) 0.022(4) C
C70 0.031(3) 0.033(3) 0.032(3) 0.015(2) 0.005(2) 0.008(2) C

loop_
_atom_site_label
_atom_site_fract_x
_atom_site_fract_y
_atom_site_fract_z
_atom_site_U_iso_or_equiv
_atom_site_occupancy
_atom_site_thermal_displace_type
_atom_site_calc_flag
_atom_site_calc_attached_atom
_atom_site_type_symbol
C1 0.7491(4) -0.1804(4) 0.9096(4) 0.028(3) 1.000 Uani ? ? C
C2 0.6754(4) -0.1388(4) 0.9049(4) 0.027(3) 1.000 Uani ? ? C
C3 0.6393(4) -0.1224(4) 0.9785(4) 0.029(3) 1.000 Uani ? ? C
C4 0.6860(4) -0.1387(4) 1.0619(4) 0.034(3) 1.000 Uani ? ? C
C5 0.7650(4) -0.1743(4) 1.0717(4) 0.033(3) 1.000 Uani ? ? C
C6 0.7938(4) -0.1952(4) 0.9947(4) 0.031(3) 1.000 Uani ? ? C
C7 0.8149(5) -0.1912(4) 1.1657(4) 0.047(3) 1.000 Uani ? ? C
C8 0.765(1) -0.2862(7) 1.1610(7) 0.136(8) 1.000 Uani ? ? C
C9 0.805(1) -0.1277(7) 1.2480(6) 0.101(6) 1.000 Uani ? ? C
C10 0.9217(7) -0.169(1) 1.1849(7) 0.188(7) 1.000 Uani ? ? C
O1 0.6259(3) -0.1230(2) 0.8211(2) 0.031(2) 1.000 Uani ? ? O
C11 0.6802(4) -0.0512(4) 0.7923(4) 0.036(3) 1.000 Uani ? ? C
P1 0.6987(1) 0.0671(1) 0.8649(1) 0.0350(7) 1.000 Uani ? ? P
O2 0.6064(3) 0.0756(3) 0.8798(3) 0.037(2) 1.000 Uani ? ? O
C12 0.7368(4) 0.1444(4) 0.8005(4) 0.045(3) 1.000 Uani ? ? C
C13 0.6703(5) 0.1789(5) 0.7537(5) 0.093(4) 1.000 Uani ? ? C
C14 0.6885(6) 0.2335(5) 0.6973(6) 0.103(4) 1.000 Uani ? ? C
C15 0.7763(6) 0.2576(6) 0.6899(6) 0.105(4) 1.000 Uani ? ? C
C16 0.8487(7) 0.2332(7) 0.7428(7) 0.136(6) 1.000 Uani ? ? C
C17 0.8276(7) 0.1733(7) 0.7961(6) 0.135(5) 1.000 Uani ? ? C
C18 0.7981(4) 0.0899(4) 0.9737(4) 0.034(3) 1.000 Uani ? ? C
C19 0.8880(4) 0.0771(4) 0.9742(4) 0.041(3) 1.000 Uani ? ? C
C20 0.9605(5) 0.0921(5) 1.0589(5) 0.049(4) 1.000 Uani ? ? C
C21 0.9442(5) 0.1170(5) 1.1435(5) 0.049(4) 1.000 Uani ? ? C
C22 0.8566(5) 0.1284(5) 1.1434(5) 0.051(4) 1.000 Uani ? ? C
C23 0.7834(5) 0.1163(4) 1.0594(4) 0.044(3) 1.000 Uani ? ? C
C24 0.5527(4) -0.0860(4) 0.9730(4) 0.034(3) 1.000 Uani ? ? C
C25 0.4554(4) -0.1564(4) 0.9038(4) 0.034(3) 1.000 Uani ? ? C
C26 0.4107(4) -0.2321(4) 0.9292(4) 0.036(3) 1.000 Uani ? ? C
C27 0.3221(4) -0.3001(4) 0.8723(4) 0.039(3) 1.000 Uani ? ? C
C28 0.2768(4) -0.2900(4) 0.7837(4) 0.036(3) 1.000 Uani ? ? C
C29 0.3177(4) -0.2152(4) 0.7549(4) 0.032(3) 1.000 Uani ? ? C
C30 0.4059(4) -0.1479(4) 0.8163(4) 0.034(3) 1.000 Uani ? ? C
C31 0.2686(5) -0.3790(5) 0.9034(5) 0.049(3) 1.000 Uani ? ? C
C32 0.1800(6) -0.3560(5) 0.9214(6) 0.068(4) 1.000 Uani ? ? C
C33 0.3350(7) -0.3875(5) 0.9941(5) 0.068(4) 1.000 Uani ? ? C
C34 0.2325(5) -0.4748(5) 0.8275(5) 0.050(4) 1.000 Uani ? ? C
O3 0.4413(3) -0.0744(3) 0.7842(3) 0.036(2) 1.000 Uani ? ? O
C35 0.2667(4) -0.2106(4) 0.6572(4) 0.040(3) 1.000 Uani ? ? C
C36 0.2784(4) -0.2822(4) 0.5798(4) 0.032(3) 1.000 Uani ? ? C
C37 0.1991(4) -0.3612(4) 0.5177(4) 0.037(3) 1.000 Uani ? ? C
C38 0.2070(4) -0.4318(4) 0.4491(4) 0.036(3) 1.000 Uani ? ? C
C39 0.3020(4) -0.4224(4) 0.4461(4) 0.035(3) 1.000 Uani ? ? C
C40 0.3831(4) -0.3456(4) 0.5066(4) 0.035(2) 1.000 Uani ? ? C
C41 0.3708(4) -0.2735(4) 0.5708(4) 0.031(3) 1.000 Uani ? ? C
C42 0.1187(4) -0.5166(4) 0.3838(5) 0.041(3) 1.000 Uani ? ? C
C43 0.0907(7) -0.5789(6) 0.4428(6) 0.077(5) 1.000 Uani ? ? C
C44 0.1392(5) -0.5763(5) 0.3037(6) 0.055(4) 1.000 Uani ? ? C
C45 0.0316(5) -0.4854(5) 0.3403(6) 0.056(4) 1.000 Uani ? ? C
O4 0.6756(3) -0.2169(3) 0.6341(3) 0.036(2) 1.000 Uani ? ? O
C46 0.4848(4) -0.3435(4) 0.5101(4) 0.036(3) 1.000 Uani ? ? C
C47 0.5432(4) -0.3554(4) 0.6025(4) 0.031(3) 1.000 Uani ? ? C
C48 0.5007(4) -0.4295(4) 0.6322(4) 0.030(3) 1.000 Uani ? ? C
C49 0.5473(4) -0.4407(4) 0.7186(4) 0.031(3) 1.000 Uani ? ? C
C50 0.6383(4) -0.3744(4) 0.7760(4) 0.033(3) 1.000 Uani ? ? C
C51 0.6814(4) -0.2987(4) 0.7502(4) 0.029(3) 1.000 Uani ? ? C
C52 0.6337(4) -0.2920(4) 0.6613(4) 0.030(2) 1.000 Uani ? ? C
C53 0.5016(5) -0.5189(4) 0.7549(4) 0.040(3) 1.000 Uani ? ? C
C54 0.5634(6) -0.5853(5) 0.7630(5) 0.056(4) 1.000 Uani ? ? C
C55 0.3967(5) -0.5773(5) 0.6896(5) 0.048(4) 1.000 Uani ? ? C
C56 0.5000(5) -0.4742(5) 0.8541(4) 0.050(4) 1.000 Uani ? ? C
O5 0.4518(3) -0.1977(3) 0.6247(3) 0.036(2) 1.000 Uani ? ? O
C57 0.7488(4) -0.2324(4) 0.5952(4) 0.034(3) 1.000 Uani ? ? C
P2 0.8166(1) -0.1199(1) 0.5917(1) 0.0364(7) 1.000 Uani ? ? P
O6 0.8665(3) -0.0490(3) 0.6876(3) 0.041(2) 1.000 Uani ? ? O
C58 0.9016(4) -0.1498(4) 0.5370(4) 0.051(3) 1.000 Uani ? ? C
C59 0.8787(5) -0.2292(5) 0.4622(4) 0.059(3) 1.000 Uani ? ? C
C60 0.9515(6) -0.2480(5) 0.4269(5) 0.089(4) 1.000 Uani ? ? C
C61 1.0461(5) -0.1837(6) 0.4706(6) 0.099(4) 1.000 Uani ? ? C
C62 1.0694(6) -0.1032(8) 0.5437(7) 0.093(6) 1.000 Uani ? ? C
C63 0.9978(5) -0.0873(6) 0.5771(5) 0.066(4) 1.000 Uani ? ? C
C64 0.7295(4) -0.0864(4) 0.5114(4) 0.042(3) 1.000 Uani ? ? C
C65 0.6753(6) -0.1405(6) 0.4219(6) 0.080(5) 1.000 Uani ? ? C
C66 0.6087(7) -0.1109(7) 0.3618(6) 0.094(5) 1.000 Uani ? ? C
C67 0.5961(6) -0.0272(5) 0.3920(5) 0.074(4) 1.000 Uani ? ? C
C68 0.6463(7) 0.0275(6) 0.4819(7) 0.117(5) 1.000 Uani ? ? C
C69 0.7161(7) 0.0016(6) 0.5426(6) 0.084(5) 1.000 Uani ? ? C
C70 0.7721(4) -0.2207(4) 0.8216(4) 0.032(3) 1.000 Uani ? ? C
O7 1.0000 -0.5000 1.0000 0.165(5) 0.500 Uiso ? ? O
C71 1.081(2) -0.512(2) 1.070(2) 0.33(2) 1.000 Uiso ? ? C
C72 1.096(2) -0.589(1) 1.044(1) 0.225(9) 1.000 Uiso ? ? C
H1 0.6637 -0.1254 1.1136 0.0465 1.000 Uiso calc C4 H
H2 0.8462 -0.2207 0.9997 0.0434 1.000 Uiso calc C6 H
H3 0.7947 -0.2975 1.2184 0.2824 1.000 Uiso calc C8 H
H4 0.6978 -0.2931 1.1520 0.2824 1.000 Uiso calc C8 H
H5 0.7688 -0.3302 1.1094 0.2824 1.000 Uiso calc C8 H
H6 0.8360 -0.1399 1.3044 0.1809 1.000 Uiso calc C9 H
H7 0.8343 -0.0638 1.2533 0.1809 1.000 Uiso calc C9 H
H8 0.7371 -0.1388 1.2388 0.1809 1.000 Uiso calc C9 H
H9 0.9523 -0.1792 1.2427 0.3038 1.000 Uiso calc C10 H
H10 0.9323 -0.2082 1.1346 0.3038 1.000 Uiso calc C10 H
H11 0.9489 -0.1046 1.1898 0.3038 1.000 Uiso calc C10 H
H12 0.6450 -0.0585 0.7281 0.0464 1.000 Uiso calc C11 H
H13 0.7424 -0.0587 0.7975 0.0464 1.000 Uiso calc C11 H
H14 0.6077 0.1650 0.7600 0.0951 1.000 Uiso calc C13 H
H15 0.6382 0.2538 0.6636 0.1057 1.000 Uiso calc C14 H
H16 0.7881 0.2917 0.6478 0.1117 1.000 Uiso calc C15 H
H17 0.9138 0.2565 0.7441 0.1567 1.000 Uiso calc C16 H
H18 0.8778 0.1528 0.8297 0.1517 1.000 Uiso calc C17 H
H19 0.8987 0.0580 0.9162 0.0553 1.000 Uiso calc C19 H
H20 1.0220 0.0854 1.0593 0.0683 1.000 Uiso calc C20 H
H21 0.9940 0.1261 1.2016 0.0692 1.000 Uiso calc C21 H
H22 0.8457 0.1449 1.2016 0.0682 1.000 Uiso calc C22 H
H23 0.7233 0.1259 1.0603 0.0559 1.000 Uiso calc C23 H
H24 0.5644 -0.0310 0.9538 0.0437 1.000 Uiso calc C24 H
H25 0.5482 -0.0703 1.0342 0.0437 1.000 Uiso calc C24 H
H26 0.4432 -0.2373 0.9892 0.0467 1.000 Uiso calc C26 H
H27 0.2161 -0.3358 0.7420 0.0503 1.000 Uiso calc C28 H
H28 0.1460 -0.4041 0.9408 0.0865 1.000 Uiso calc C32 H
H29 0.2019 -0.2972 0.9698 0.0865 1.000 Uiso calc C32 H
H30 0.1373 -0.3525 0.8648 0.0865 1.000 Uiso calc C32 H
H31 0.2996 -0.4367 1.0112 0.0944 1.000 Uiso calc C33 H
H32 0.3903 -0.4013 0.9837 0.0944 1.000 Uiso calc C33 H
H33 0.3563 -0.3296 1.0437 0.0944 1.000 Uiso calc C33 H
H34 0.1998 -0.5219 0.8489 0.0691 1.000 Uiso calc C34 H
H35 0.1883 -0.4728 0.7708 0.0691 1.000 Uiso calc C34 H
H36 0.2868 -0.4894 0.8154 0.0691 1.000 Uiso calc C34 H
H37 0.2940 -0.1492 0.6545 0.0506 1.000 Uiso calc C35 H
H38 0.1988 -0.2226 0.6468 0.0506 1.000 Uiso calc C35 H
H39 0.1365 -0.3669 0.5228 0.0443 1.000 Uiso calc C37 H
H40 0.3107 -0.4701 0.4014 0.0435 1.000 Uiso calc C39 H
H41 0.0355 -0.6324 0.4034 0.1053 1.000 Uiso calc C43 H
H42 0.1444 -0.5990 0.4698 0.1053 1.000 Uiso calc C43 H
H43 0.0749 -0.5440 0.4920 0.1053 1.000 Uiso calc C43 H
H44 0.0818 -0.6280 0.2653 0.0837 1.000 Uiso calc C44 H
H45 0.1576 -0.5390 0.2663 0.0837 1.000 Uiso calc C44 H
H46 0.1909 -0.5992 0.3295 0.0837 1.000 Uiso calc C44 H
H47 -0.0227 -0.5393 0.2998 0.0893 1.000 Uiso calc C45 H
H48 0.0145 -0.4520 0.3893 0.0893 1.000 Uiso calc C45 H
H49 0.0489 -0.4455 0.3046 0.0893 1.000 Uiso calc C45 H
H50 0.5179 -0.2847 0.5054 0.0451 1.000 Uiso calc C46 H
H51 0.4803 -0.3933 0.4583 0.0451 1.000 Uiso calc C46 H
H52 0.4383 -0.4733 0.5922 0.0414 1.000 Uiso calc C48 H
H53 0.6720 -0.3813 0.8348 0.0449 1.000 Uiso calc C50 H
H54 0.5349 -0.6336 0.7855 0.0757 1.000 Uiso calc C54 H
H55 0.5656 -0.6129 0.7025 0.0757 1.000 Uiso calc C54 H
H56 0.6281 -0.5506 0.8061 0.0757 1.000 Uiso calc C54 H
H57 0.3714 -0.6247 0.7146 0.0687 1.000 Uiso calc C55 H
H58 0.3570 -0.5374 0.6851 0.0687 1.000 Uiso calc C55 H
H59 0.3965 -0.6061 0.6284 0.0687 1.000 Uiso calc C55 H
H60 0.4718 -0.5224 0.8768 0.0698 1.000 Uiso calc C56 H
H61 0.5652 -0.4400 0.8965 0.0698 1.000 Uiso calc C56 H
H62 0.4622 -0.4326 0.8502 0.0698 1.000 Uiso calc C56 H
H63 0.7185 -0.2760 0.5330 0.0438 1.000 Uiso calc C57 H
H64 0.7916 -0.2563 0.6342 0.0438 1.000 Uiso calc C57 H
H65 0.8136 -0.2717 0.4342 0.0692 1.000 Uiso calc C59 H
H66 0.9366 -0.3025 0.3752 0.0981 1.000 Uiso calc C60 H
H67 1.0965 -0.1963 0.4489 0.1141 1.000 Uiso calc C61 H
H68 1.1339 -0.0595 0.5705 0.1255 1.000 Uiso calc C62 H
H69 1.0136 -0.0324 0.6287 0.0883 1.000 Uiso calc C63 H
H70 0.6823 -0.2004 0.3989 0.1054 1.000 Uiso calc C65 H
H71 0.5717 -0.1506 0.2986 0.1330 1.000 Uiso calc C66 H
H72 0.5521 -0.0069 0.3499 0.0908 1.000 Uiso calc C67 H
H73 0.6341 0.0848 0.5047 0.1422 1.000 Uiso calc C68 H
H74 0.7544 0.0431 0.6048 0.1109 1.000 Uiso calc C69 H
H75 0.8246 -0.2455 0.8388 0.0427 1.000 Uiso calc C70 H
H76 0.7901 -0.1723 0.7948 0.0427 1.000 Uiso calc C70 H

loop_
_atom_type_symbol
_atom_type_scat_dispersion_real
_atom_type_scat_dispersion_imag
_atom_type_scat_source
C 0.002 0.002 International_Tables_Vol_IV_Table_2.3.1
H 0.000 0.000 International_Tables_Vol_IV_Table_2.3.1
O 0.008 0.006 International_Tables_Vol_IV_Table_2.3.1
P 0.090 0.095 International_Tables_Vol_IV_Table_2.3.1

loop_
_geom_angle_atom_site_label_1
_geom_angle_atom_site_label_2
_geom_angle_atom_site_label_3
_geom_angle
C2 C1 C6 118.0(6)
C2 C1 C70 121.8(5)
C6 C1 C70 119.8(5)
C1 C2 C3 121.3(5)
C1 C2 O1 121.3(5)
C3 C2 O1 116.9(5)
C2 C3 C4 118.2(6)
C2 C3 C24 123.3(5)
C4 C3 C24 118.5(6)
C3 C4 C5 121.8(6)
C4 C5 C6 117.6(6)
C4 C5 C7 120.1(6)
C6 C5 C7 122.2(6)
C1 C6 C5 122.6(6)
C5 C7 C8 108.6(7)
C5 C7 C9 111.7(6)
C5 C7 C10 109.5(7)
C8 C7 C9 105(1)
C8 C7 C10 115(1)
C9 C7 C10 106(1)
C2 O1 C11 117.5(5)
O1 C11 P1 112.1(4)
C11 P1 O2 111.3(3)
C11 P1 C12 105.4(3)
C11 P1 C18 106.0(3)
O2 P1 C12 110.6(3)
O2 P1 C18 113.4(3)
C12 P1 C18 109.7(3)
P1 C12 C13 117.9(6)
P1 C12 C17 126.0(6)
C13 C12 C17 116.1(7)
C12 C13 C14 123.2(8)
C13 C14 C15 120.1(8)
C14 C15 C16 119.2(9)
C15 C16 C17 119(1)
C12 C17 C16 121.1(9)
P1 C18 C19 122.0(5)
P1 C18 C23 118.8(5)
C19 C18 C23 119.1(6)
C18 C19 C20 120.0(7)
C19 C20 C21 120.2(7)
C20 C21 C22 120.1(7)
C21 C22 C23 120.8(7)
C18 C23 C22 119.8(7)
C3 C24 C25 113.9(5)
C24 C25 C26 118.8(6)
C24 C25 C30 123.4(6)
C26 C25 C30 117.7(6)
C25 C26 C27 123.9(6)
C26 C27 C28 116.1(6)
C26 C27 C31 124.0(6)
C28 C27 C31 119.7(6)
C27 C28 C29 122.4(6)
C28 C29 C30 118.7(6)
C28 C29 C35 119.6(6)
C30 C29 C35 121.7(6)
C25 C30 C29 121.1(6)
C25 C30 O3 123.2(6)
C29 C30 O3 115.6(5)
C27 C31 C32 108.3(6)
C27 C31 C33 111.8(6)
C27 C31 C34 111.6(6)
C32 C31 C33 108.9(7)
C32 C31 C34 108.8(7)
C33 C31 C34 107.4(6)
C29 C35 C36 112.0(5)
C35 C36 C37 121.3(6)
C35 C36 C41 120.8(6)
C37 C36 C41 117.9(6)
C36 C37 C38 123.6(6)
C37 C38 C39 116.4(6)
C37 C38 C42 121.6(6)
C39 C38 C42 122.0(6)
C38 C39 C40 122.1(6)
C39 C40 C41 119.5(6)
C39 C40 C46 120.8(6)
C41 C40 C46 119.5(6)
C36 C41 C40 120.2(6)
C36 C41 O5 122.7(6)
C40 C41 O5 117.0(6)
C38 C42 C43 108.0(6)
C38 C42 C44 113.0(6)
C38 C42 C45 110.8(6)
C43 C42 C44 107.7(6)
C43 C42 C45 108.9(7)
C44 C42 C45 108.2(6)
C52 O4 C57 112.9(4)
C40 C46 C47 111.2(5)
C46 C47 C48 119.1(6)
C46 C47 C52 122.3(6)
C48 C47 C52 118.5(5)
C47 C48 C49 122.0(6)
C48 C49 C50 117.5(6)
C48 C49 C53 123.4(6)
C50 C49 C53 119.1(5)
C49 C50 C51 122.2(6)
C50 C51 C52 118.4(6)
C50 C51 C70 119.7(5)
C52 C51 C70 121.5(6)
O4 C52 C47 119.2(5)
O4 C52 C51 119.3(5)
C47 C52 C51 121.4(6)
C49 C53 C54 109.8(6)
C49 C53 C55 112.3(5)
C49 C53 C56 109.3(5)
C54 C53 C55 108.4(6)
C54 C53 C56 108.6(6)
C55 C53 C56 108.4(6)
O4 C57 P2 107.2(4)
C57 P2 O6 112.3(3)
C57 P2 C58 102.8(3)
C57 P2 C64 105.4(3)
O6 P2 C58 112.9(3)
O6 P2 C64 113.8(3)
C58 P2 C64 108.8(3)
P2 C58 C59 124.8(6)
P2 C58 C63 116.0(6)
C59 C58 C63 119.2(7)
C58 C59 C60 120.4(9)
C59 C60 C61 117.7(9)
C60 C61 C62 122.5(9)
C61 C62 C63 118(1)
C58 C63 C62 121.6(9)
P2 C64 C65 123.7(6)
P2 C64 C69 119.1(6)
C65 C64 C69 117.2(7)
C64 C65 C66 121.5(8)
C65 C66 C67 121.0(9)
C66 C67 C68 119.4(8)
C67 C68 C69 120.9(9)
C64 C69 C68 119.8(9)
C1 C70 C51 108.6(5)
O7 C71 C72 113(3)

loop_
_geom_bond_atom_site_label_1
_geom_bond_atom_site_label_2
_geom_bond_distance
C1 C2 1.393(8)
C1 C6 1.393(8)
C1 C70 1.532(9)
C2 C3 1.393(8)
C2 O1 1.406(7)
C3 C4 1.390(9)
C3 C24 1.519(9)
C4 C5 1.403(9)
C5 C6 1.376(9)
C5 C7 1.546(9)
C7 C8 1.45(1)
C7 C9 1.49(1)
C7 C10 1.48(1)
O1 C11 1.441(8)
C11 P1 1.820(6)
P1 O2 1.496(4)
P1 C12 1.804(7)
P1 C18 1.803(7)
C12 C13 1.35(1)
C12 C17 1.35(1)
C13 C14 1.37(1)
C14 C15 1.33(1)
C15 C16 1.35(1)
C16 C17 1.41(1)
C18 C19 1.406(9)
C18 C23 1.393(9)
C19 C20 1.38(1)
C20 C21 1.39(1)
C21 C22 1.37(1)
C22 C23 1.39(1)
C24 C25 1.517(9)
C25 C26 1.392(9)
C25 C30 1.399(8)
C26 C27 1.381(9)
C27 C28 1.410(9)
C27 C31 1.54(1)
C28 C29 1.392(9)
C29 C30 1.389(9)
C29 C35 1.516(9)
C30 O3 1.384(7)
C31 C32 1.53(1)
C31 C33 1.53(1)
C31 C34 1.53(1)
C35 C36 1.516(9)
C36 C37 1.400(9)
C36 C41 1.410(9)
C37 C38 1.390(9)
C38 C39 1.413(9)
C38 C42 1.520(9)
C39 C40 1.391(9)
C40 C41 1.398(8)
C40 C46 1.503(9)
C41 O5 1.361(7)
C42 C43 1.53(1)
C42 C44 1.52(1)
C42 C45 1.53(1)
O4 C52 1.388(7)
O4 C57 1.433(7)
C46 C47 1.526(8)
C47 C48 1.402(9)
C47 C52 1.379(8)
C48 C49 1.392(8)
C49 C50 1.394(9)
C49 C53 1.535(9)
C50 C51 1.388(9)
C51 C52 1.399(8)
C51 C70 1.516(9)
C53 C54 1.53(1)
C53 C55 1.53(1)
C53 C56 1.54(1)
C57 P2 1.806(7)
P2 O6 1.488(5)
P2 C58 1.806(7)
P2 C64 1.790(7)
C58 C59 1.38(1)
C58 C63 1.40(1)
C59 C60 1.41(1)
C60 C61 1.39(1)
C61 C62 1.37(2)
C62 C63 1.36(1)
C64 C65 1.34(1)
C64 C69 1.41(1)
C65 C66 1.40(1)
C66 C67 1.34(1)
C67 C68 1.34(1)
C68 C69 1.39(1)
O7 C71 1.47(4)
C71 C72 1.25(4)
